data_4508418
loop_
_publ_author_name
'Jia, Ji-Min'
'Liu, Sui-Jun'
'Cui, Yu'
'Han, Song-De'
'Hu, Tong-Liang'
'Bu, Xian-He'

_publ_section_title
;
 3D GdIIIComplex Containing Gd16Macrocycles Exhibiting Large
 Magnetocaloric Effect
;
_journal_issue 11
_journal_name_full 'Crystal Growth &amp; Design'
_journal_page_first 4631
_journal_paper_doi 10.1021/cg4008735
_journal_volume 13
_journal_year 2013
_chemical_formula_sum 'C12 H19 Gd2 N3 O14'
_chemical_formula_weight 743.80
_chemical_name_systematic
; 
 ? 
;
_space_group_IT_number 88
_symmetry_cell_setting tetragonal
_symmetry_space_group_name_Hall '-I 4ad'
_symmetry_space_group_name_H-M 'I 41/a :2'
_atom_sites_solution_hydrogens geom
_atom_sites_solution_primary direct
_atom_sites_solution_secondary difmap
_audit_creation_method SHELXL-97
_cell_angle_alpha 90.00
_cell_angle_beta 90.00
_cell_angle_gamma 90.00
_cell_formula_units_Z 16
_cell_length_a 25.830(4)
_cell_length_b 25.830(4)
_cell_length_c 11.945(2)
_cell_measurement_reflns_used 11085
_cell_measurement_temperature 293(2)
_cell_measurement_theta_max 28.0712
_cell_measurement_theta_min 1.8787
_cell_volume 7970(2)
_computing_cell_refinement CrystalClear
_computing_data_collection 'CrystalClear (Rigaku/MSC Inc., 2005)'
_computing_data_reduction CrystalClear
_computing_molecular_graphics 'Bruker SHELXTL'
_computing_publication_material 'Bruker SHELXTL'
_computing_structure_refinement 'SHELXL-97 (Sheldrick, 1997)'
_computing_structure_solution 'SHELXS-97 (Sheldrick, 1990)'
_diffrn_ambient_temperature 293(2)
_diffrn_detector_area_resol_mean 28.5714
_diffrn_measured_fraction_theta_full 1.000
_diffrn_measured_fraction_theta_max 1.000
_diffrn_measurement_device_type SCX-mini
_diffrn_measurement_method \w
_diffrn_radiation_monochromator graphite
_diffrn_radiation_source 'fine-focus sealed tube'
_diffrn_radiation_type MoK\a
_diffrn_radiation_wavelength 0.71073
_diffrn_reflns_av_R_equivalents 0.1225
_diffrn_reflns_av_sigmaI/netI 0.0555
_diffrn_reflns_limit_h_max 30
_diffrn_reflns_limit_h_min -30
_diffrn_reflns_limit_k_max 30
_diffrn_reflns_limit_k_min -25
_diffrn_reflns_limit_l_max 12
_diffrn_reflns_limit_l_min -14
_diffrn_reflns_number 30913
_diffrn_reflns_theta_full 25.00
_diffrn_reflns_theta_max 25.00
_diffrn_reflns_theta_min 1.58
_diffrn_standards_decay_% 0
_diffrn_standards_interval_count 0
_diffrn_standards_interval_time 0
_diffrn_standards_number 0
_exptl_absorpt_coefficient_mu 6.678
_exptl_absorpt_correction_T_max 0.4159
_exptl_absorpt_correction_T_min 1.0000
_exptl_absorpt_correction_type multi-scan
_exptl_absorpt_process_details CrystalClear
_exptl_crystal_colour Colorless
_exptl_crystal_density_diffrn 2.480
_exptl_crystal_density_method 'not measured'
_exptl_crystal_description Prism
_exptl_crystal_F_000 5632
_exptl_crystal_size_max 0.20
_exptl_crystal_size_mid 0.18
_exptl_crystal_size_min 0.16
_refine_diff_density_max 2.307
_refine_diff_density_min -2.180
_refine_diff_density_rms 0.434
_refine_ls_extinction_method none
_refine_ls_goodness_of_fit_ref 1.236
_refine_ls_hydrogen_treatment mixed
_refine_ls_matrix_type full
_refine_ls_number_parameters 210
_refine_ls_number_reflns 3512
_refine_ls_number_restraints 0
_refine_ls_restrained_S_all 1.236
_refine_ls_R_factor_all 0.0874
_refine_ls_R_factor_gt 0.0785
_refine_ls_shift/su_max 1.574
_refine_ls_shift/su_mean 0.048
_refine_ls_structure_factor_coef Fsqd
_refine_ls_weighting_details 'calc w=1/[\s^2^(Fo^2^)+(0.0565P)^2^+1082.5717P] where P=(Fo^2^+2Fc^2^)/3'
_refine_ls_weighting_scheme calc
_refine_ls_wR_factor_gt 0.1793
_refine_ls_wR_factor_ref 0.1837
_reflns_number_gt 3200
_reflns_number_total 3512
_reflns_threshold_expression >2sigma(I)
_cod_data_source_file cg4008735_si_002.cif
_cod_data_source_block 1
_cod_depositor_comments
;
The following automatic conversions were performed:

'_symmetry_cell_setting' value 'Tetragonal' changed to 'tetragonal'
according to /home/saulius/struct/CIF-dictionaries/cif_core.dic
dictionary named 'cif_core.dic' version 2.4.2 from
2011-04-26.

'_exptl_absorpt_correction_type' value 'Multi-scan'
changed to 'multi-scan' according to
/home/saulius/struct/CIF-dictionaries/cif_core.dic dictionary named
'cif_core.dic' version 2.4.2 from 2011-04-26.

Automatic conversion script
Id: cif_fix_values 1891 2012-01-12 08:04:46Z andrius 
;
_cod_original_sg_symbol_H-M I4(1)/a
_cod_database_code 4508418

loop_
_symmetry_equiv_pos_as_xyz
'x, y, z'
'-x+1/2, -y, z+1/2'
'-y+3/4, x+1/4, z+1/4'
'y+3/4, -x+3/4, z+3/4'
'x+1/2, y+1/2, z+1/2'
'-x+1, -y+1/2, z+1'
'-y+5/4, x+3/4, z+3/4'
'y+5/4, -x+5/4, z+5/4'
'-x, -y, -z'
'x-1/2, y, -z-1/2'
'y-3/4, -x-1/4, -z-1/4'
'-y-3/4, x-3/4, -z-3/4'
'-x+1/2, -y+1/2, -z+1/2'
'x, y+1/2, -z'
'y-1/4, -x+1/4, -z+1/4'
'-y-1/4, x-1/4, -z-1/4'

loop_
_atom_site_label
_atom_site_type_symbol
_atom_site_fract_x
_atom_site_fract_y
_atom_site_fract_z
_atom_site_U_iso_or_equiv
_atom_site_adp_type
_atom_site_occupancy
_atom_site_symmetry_multiplicity
_atom_site_calc_flag
_atom_site_refinement_flags
Gd1 Gd 0.29228(3) 0.81340(3) 0.75543(7) 0.0068(2) Uani 1 1 d .
Gd2 Gd 0.21795(3) 0.91917(3) 0.59671(6) 0.0049(2) Uani 1 1 d .
O8 O 0.3312(4) 0.7462(5) 0.8675(10) 0.012(3) Uani 1 1 d .
O10 O 0.1482(5) 0.9759(5) 0.5043(10) 0.014(3) Uani 1 1 d .
O1 O 0.2483(4) 0.8962(4) 0.7793(10) 0.010(2) Uiso 1 1 d .
O12 O 0.2500(4) 0.9301(4) 0.4167(9) 0.007(2) Uiso 1 1 d .
O11 O 0.2833(4) 0.9814(4) 0.6283(10) 0.009(2) Uiso 1 1 d .
O7 O 0.2164(4) 0.8254(4) 0.6332(9) 0.004(2) Uiso 1 1 d .
O2 O 0.2228(4) 0.7670(4) 0.8489(10) 0.010(2) Uiso 1 1 d .
N3 N 0.1732(5) 0.8640(5) 0.4492(12) 0.006(3) Uiso 1 1 d .
H3 H 0.147(7) 0.883(7) 0.419(16) 0.008 Uiso 1 1 calc .
O9 O 0.1395(4) 0.8997(5) 0.6899(10) 0.010(2) Uani 1 1 d .
O4 O 0.3063(4) 0.8702(5) 0.5954(10) 0.011(2) Uani 1 1 d .
N1 N 0.2795(6) 0.8421(6) 0.9603(13) 0.014(3) Uiso 1 1 d .
H1 H 0.307(8) 0.831(8) 1.001(18) 0.017 Uiso 1 1 calc .
C10 C 0.1495(6) 0.8166(7) 0.4983(15) 0.010(3) Uiso 1 1 d .
H10A H 0.1475 0.7900 0.4411 0.00(4) Uiso 1 1 calc R
H10B H 0.1145 0.8244 0.5223 0.04(7) Uiso 1 1 calc R
C11 C 0.1464(7) 1.0032(7) 0.5885(15) 0.011(3) Uiso 1 1 d .
C1 C 0.2506(6) 0.9233(6) 0.8696(14) 0.009(3) Uiso 1 1 d .
O5 O 0.3678(6) 0.8568(5) 0.8239(14) 0.029(4) Uani 1 1 d .
C9 C 0.1796(6) 0.7963(6) 0.5959(14) 0.010(3) Uiso 1 1 d .
N2 N 0.3787(7) 0.7946(7) 0.6529(15) 0.022(4) Uiso 1 1 d .
H2 H 0.376(9) 0.763(9) 0.62(2) 0.027 Uiso 1 1 calc .
C2 C 0.2791(7) 0.8996(7) 0.9650(16) 0.016(4) Uiso 1 1 d .
H2A H 0.3145 0.9121 0.9646 0.00(4) Uiso 1 1 calc R
H2B H 0.2632 0.9105 1.0346 0.08(11) Uiso 1 1 calc R
O3 O 0.1953(7) 0.7362(6) 1.0115(14) 0.037(4) Uiso 1 1 d .
C12 C 0.1020(6) 1.0403(6) 0.6093(14) 0.009(3) Uani 1 1 d .
H12A H 0.0946 1.0594 0.5411 0.11(15) Uiso 1 1 calc R
H12B H 0.0712 1.0208 0.6290 0.05(9) Uiso 1 1 calc R
C5 C 0.3451(7) 0.8671(7) 0.5325(15) 0.015(4) Uiso 1 1 d .
C6 C 0.3912(9) 0.8327(9) 0.565(2) 0.032(5) Uiso 1 1 d .
H6A H 0.4031 0.8144 0.4987 0.2(2) Uiso 1 1 calc R
H6B H 0.4193 0.8546 0.5906 2(6) Uiso 1 1 calc R
C3 C 0.2318(7) 0.8218(8) 1.0122(17) 0.019(4) Uiso 1 1 d .
H3A H 0.2042 0.8470 1.0047 0.00(4) Uiso 1 1 calc R
H3B H 0.2377 0.8158 1.0913 0.2(2) Uiso 1 1 calc R
O6 O 0.4423(10) 0.8312(12) 0.911(3) 0.106(12) Uani 1 1 d .
C4 C 0.2158(7) 0.7707(7) 0.9551(15) 0.012(3) Uiso 1 1 d .
C8 C 0.4097(11) 0.8317(11) 0.833(2) 0.047(7) Uiso 1 1 d .
C7 C 0.4202(8) 0.7907(9) 0.736(2) 0.031(5) Uani 1 1 d .
H7A H 0.4534 0.7976 0.7015 0.06(9) Uiso 1 1 calc R
H7B H 0.4211 0.7560 0.7676 0.01(5) Uiso 1 1 calc R
O2W O 0.4943(10) 0.5929(12) 0.9805(18) 0.077(8) Uani 1 1 d .
O1W O 0.4287(5) 0.6145(6) 0.1472(13) 0.030(4) Uani 1 1 d .
H2WA H 0.4848 0.5612 0.9904 0.02(6) Uiso 1 1 d R
H2WB H 0.4793 0.6142 0.9388 0.06(12) Uiso 1 1 d R
H1WA H 0.4592 0.6118 0.1208 0.09(13) Uiso 1 1 d R
H1WB H 0.4092 0.6381 0.1214 0.07(11) Uiso 1 1 d R

loop_
_atom_site_aniso_label
_atom_site_aniso_U_11
_atom_site_aniso_U_22
_atom_site_aniso_U_33
_atom_site_aniso_U_23
_atom_site_aniso_U_13
_atom_site_aniso_U_12
Gd1 0.0081(4) 0.0045(4) 0.0076(4) 0.0016(3) -0.0026(3) -0.0003(3)
Gd2 0.0058(4) 0.0048(4) 0.0040(4) 0.0002(3) -0.0003(3) 0.0002(3)
O8 0.008(6) 0.011(6) 0.018(7) 0.006(5) -0.003(5) -0.002(5)
O10 0.016(6) 0.015(6) 0.009(6) -0.002(5) -0.002(5) 0.005(5)
O9 0.009(6) 0.013(6) 0.008(6) -0.006(5) 0.001(5) -0.004(5)
O4 0.004(5) 0.012(6) 0.017(6) 0.010(5) -0.003(5) -0.003(4)
O5 0.030(8) 0.017(7) 0.041(9) 0.011(7) -0.013(7) -0.016(6)
C12 0.011(8) 0.005(8) 0.010(8) -0.002(7) -0.002(7) 0.003(6)
O6 0.058(16) 0.10(2) 0.16(3) -0.05(2) -0.076(18) 0.011(14)
C7 0.021(11) 0.024(11) 0.048(15) 0.021(10) -0.016(10) -0.001(8)
O2W 0.070(16) 0.13(2) 0.033(12) 0.005(14) 0.022(11) -0.027(16)
O1W 0.011(7) 0.044(9) 0.035(9) 0.018(8) -0.011(6) 0.002(6)

loop_
_atom_type_symbol
_atom_type_description
_atom_type_scat_dispersion_real
_atom_type_scat_dispersion_imag
_atom_type_scat_source
C C 0.0033 0.0016 'International Tables Vol C Tables 4.2.6.8 and 6.1.1.4'
H H 0.0000 0.0000 'International Tables Vol C Tables 4.2.6.8 and 6.1.1.4'
N N 0.0061 0.0033 'International Tables Vol C Tables 4.2.6.8 and 6.1.1.4'
O O 0.0106 0.0060 'International Tables Vol C Tables 4.2.6.8 and 6.1.1.4'
Gd Gd -0.1653 3.9035 'International Tables Vol C Tables 4.2.6.8 and 6.1.1.4'

loop_
_geom_angle_atom_site_label_1
_geom_angle_atom_site_label_2
_geom_angle_atom_site_label_3
_geom_angle
_geom_angle_site_symmetry_1
_geom_angle_site_symmetry_3
O5 Gd1 O8 78.9(4) . .
O5 Gd1 O2 132.5(5) . .
O8 Gd1 O2 72.4(4) . .
O5 Gd1 O4 82.2(4) . .
O8 Gd1 O4 143.8(4) . .
O2 Gd1 O4 140.1(4) . .
O5 Gd1 O1 86.0(5) . .
O8 Gd1 O1 139.5(4) . .
O2 Gd1 O1 92.0(4) . .
O4 Gd1 O1 68.4(4) . .
O5 Gd1 O2 134.4(5) . 13_566
O8 Gd1 O2 74.9(4) . 13_566
O2 Gd1 O2 72.4(5) . 13_566
O4 Gd1 O2 97.8(4) . 13_566
O1 Gd1 O2 136.7(4) . 13_566
O5 Gd1 O7 142.4(4) . .
O8 Gd1 O7 138.7(4) . .
O2 Gd1 O7 75.4(4) . .
O4 Gd1 O7 65.0(4) . .
O1 Gd1 O7 65.7(4) . .
O2 Gd1 O7 71.3(4) 13_566 .
O5 Gd1 N1 69.2(5) . .
O8 Gd1 N1 74.5(5) . .
O2 Gd1 N1 67.1(4) . .
O4 Gd1 N1 126.2(5) . .
O1 Gd1 N1 65.0(4) . .
O2 Gd1 N1 134.9(4) 13_566 .
O7 Gd1 N1 115.1(4) . .
O5 Gd1 N2 63.1(6) . .
O8 Gd1 N2 76.6(5) . .
O2 Gd1 N2 139.5(5) . .
O4 Gd1 N2 67.3(5) . .
O1 Gd1 N2 128.4(5) . .
O2 Gd1 N2 74.8(5) 13_566 .
O7 Gd1 N2 115.4(5) . .
N1 Gd1 N2 127.8(5) . .
O5 Gd1 Gd1 148.5(3) . 13_566
O8 Gd1 Gd1 69.6(3) . 13_566
O2 Gd1 Gd1 36.4(3) . 13_566
O4 Gd1 Gd1 123.9(3) . 13_566
O1 Gd1 Gd1 118.3(3) . 13_566
O2 Gd1 Gd1 36.0(3) 13_566 13_566
O7 Gd1 Gd1 69.2(2) . 13_566
N1 Gd1 Gd1 101.5(3) . 13_566
N2 Gd1 Gd1 107.8(4) . 13_566
O12 Gd2 O11 79.0(4) . .
O12 Gd2 O9 140.1(4) . .
O11 Gd2 O9 133.0(4) . .
O12 Gd2 O1 139.2(4) . .
O11 Gd2 O1 77.8(4) . .
O9 Gd2 O1 78.4(4) . .
O12 Gd2 O12 110.8(4) . 8_354
O11 Gd2 O12 69.6(4) . 8_354
O9 Gd2 O12 71.2(4) . 8_354
O1 Gd2 O12 91.8(4) . 8_354
O12 Gd2 O7 106.8(4) . .
O11 Gd2 O7 130.8(4) . .
O9 Gd2 O7 72.2(4) . .
O1 Gd2 O7 66.4(4) . .
O12 Gd2 O7 140.4(4) 8_354 .
O12 Gd2 N3 65.7(4) . .
O11 Gd2 N3 144.8(4) . .
O9 Gd2 N3 79.5(4) . .
O1 Gd2 N3 129.9(4) . .
O12 Gd2 N3 122.1(4) 8_354 .
O7 Gd2 N3 64.2(4) . .
O12 Gd2 O10 77.5(4) . .
O11 Gd2 O10 100.5(4) . .
O9 Gd2 O10 73.9(4) . .
O1 Gd2 O10 139.7(4) . .
O12 Gd2 O10 51.8(4) 8_354 .
O7 Gd2 O10 128.7(4) . .
N3 Gd2 O10 72.8(4) . .
O12 Gd2 O4 75.0(4) . .
O11 Gd2 O4 72.8(4) . .
O9 Gd2 O4 130.5(4) . .
O1 Gd2 O4 66.3(4) . .
O12 Gd2 O4 139.8(4) 8_354 .
O7 Gd2 O4 62.5(3) . .
N3 Gd2 O4 97.0(4) . .
O10 Gd2 O4 152.4(4) . .
C9 O8 Gd1 139.0(11) 13_566 .
C11 O10 Gd2 90.2(10) . .
C1 O1 Gd2 130.1(10) . .
C1 O1 Gd1 123.5(10) . .
Gd2 O1 Gd1 105.3(4) . .
C11 O12 Gd2 124.8(10) 7_554 .
C11 O12 Gd2 94.5(10) 7_554 7_554
Gd2 O12 Gd2 131.9(5) . 7_554
C1 O11 Gd2 155.9(11) 7_554 .
C9 O7 Gd2 121.6(10) . .
C9 O7 Gd1 135.8(10) . .
Gd2 O7 Gd1 102.5(4) . .
C4 O2 Gd1 121.4(11) . .
C4 O2 Gd1 122.8(11) . 13_566
Gd1 O2 Gd1 107.6(5) . 13_566
C12 N3 C10 112.3(13) 7_554 .
C12 N3 Gd2 109.5(10) 7_554 .
C10 N3 Gd2 112.0(10) . .
C5 O9 Gd2 141.9(11) 8_354 .
C5 O4 Gd1 123.4(11) . .
C5 O4 Gd2 137.1(11) . .
Gd1 O4 Gd2 99.0(4) . .
C3 N1 C2 109.6(14) . .
C3 N1 Gd1 113.8(11) . .
C2 N1 Gd1 108.9(11) . .
N3 C10 C9 112.4(14) . .
O10 C11 O12 122.2(16) . 8_354
O10 C11 C12 121.7(16) . .
O12 C11 C12 115.9(15) 8_354 .
O11 C1 O1 123.1(15) 8_354 .
O11 C1 C2 120.7(15) 8_354 .
O1 C1 C2 116.2(15) . .
C8 O5 Gd1 119.2(16) . .
O8 C9 O7 124.9(16) 13_566 .
O8 C9 C10 118.5(15) 13_566 .
O7 C9 C10 116.6(14) . .
C7 N2 C6 111.7(17) . .
C7 N2 Gd1 108.7(14) . .
C6 N2 Gd1 113.6(13) . .
N1 C2 C1 112.7(15) . .
N3 C12 C11 111.5(14) 8_354 .
O4 C5 O9 125.6(17) . 7_554
O4 C5 C6 120.4(17) . .
O9 C5 C6 113.9(17) 7_554 .
N2 C6 C5 113.2(18) . .
N1 C3 C4 110.1(15) . .
O3 C4 O2 123.1(17) . .
O3 C4 C3 119.3(17) . .
O2 C4 C3 117.5(16) . .
O6 C8 O5 130(3) . .
O6 C8 C7 115(3) . .
O5 C8 C7 115(2) . .
N2 C7 C8 108.8(19) . .

loop_
_geom_bond_atom_site_label_1
_geom_bond_atom_site_label_2
_geom_bond_distance
_geom_bond_site_symmetry_2
Gd1 O5 2.394(14) .
Gd1 O8 2.411(12) .
Gd1 O2 2.429(12) .
Gd1 O4 2.437(12) .
Gd1 O1 2.438(12) .
Gd1 O2 2.452(12) 13_566
Gd1 O7 2.465(11) .
Gd1 N1 2.579(16) .
Gd1 N2 2.591(18) .
Gd1 Gd1 3.9388(17) 13_566
Gd2 O12 2.322(11) .
Gd2 O11 2.361(11) .
Gd2 O9 2.366(12) .
Gd2 O1 2.392(12) .
Gd2 O12 2.451(11) 8_354
Gd2 O7 2.460(11) .
Gd2 N3 2.544(14) .
Gd2 O10 2.571(12) .
Gd2 O4 2.609(11) .
O8 C9 1.22(2) 13_566
O10 C11 1.23(2) .
O1 C1 1.29(2) .
O12 C11 1.28(2) 7_554
O12 Gd2 2.451(11) 7_554
O11 C1 1.23(2) 7_554
O7 C9 1.29(2) .
O2 C4 1.29(2) .
O2 Gd1 2.452(12) 13_566
N3 C12 1.46(2) 7_554
N3 C10 1.49(2) .
O9 C5 1.26(2) 8_354
O4 C5 1.26(2) .
N1 C3 1.47(2) .
N1 C2 1.48(2) .
C10 C9 1.50(2) .
C11 O12 1.28(2) 8_354
C11 C12 1.52(2) .
C1 O11 1.23(2) 8_354
C1 C2 1.49(2) .
O5 C8 1.27(3) .
C9 O8 1.22(2) 13_566
N2 C7 1.47(3) .
N2 C6 1.48(3) .
O3 C4 1.23(2) .
C12 N3 1.46(2) 8_354
C5 O9 1.26(2) 7_554
C5 C6 1.53(3) .
C3 C4 1.54(3) .
O6 C8 1.26(4) .
C8 C7 1.59(4) .
